data_1554684
loop_
_publ_author_name
'Zhang, Yu-Wei'
'Wang, Qing'
'Shi, Ping-Ping'
'Zhang, Wan-Ying'
'Ye, Qiong'
'Fu, Da-Wei'

_publ_section_title
;
 Visual low-high interchange in a dielectric switch for
 trimethylchloroethylamine tetrachlorozincate with a large leap symmetry
 breaking
;
_journal_issue 10
_journal_name_full 'Materials Chemistry Frontiers'
_journal_page_first 2077
_journal_paper_doi 10.1039/C9QM00427K
_journal_volume 3
_journal_year 2019
_chemical_formula_sum 'C10 H26 Cl6 N2 Zn'
_chemical_formula_weight 452.42
_space_group_IT_number 14
_space_group_name_Hall '-P 2ybc'
_space_group_name_H-M_alt 'P 1 21/c 1'
_symmetry_cell_setting monoclinic
_symmetry_space_group_name_H-M 'P 1 21/c 1'
_atom_sites_solution_hydrogens geom
_atom_sites_solution_primary direct
_atom_sites_solution_secondary difmap
_audit_creation_method SHELXL-97
_audit_update_record
;
2019-04-05 deposited with the CCDC.	2019-07-29 downloaded from the CCDC.
;
_cell_angle_alpha 90.00
_cell_angle_beta 92.376(2)
_cell_angle_gamma 90.00
_cell_formula_units_Z 16
_cell_length_a 24.5577(7)
_cell_length_b 18.3997(4)
_cell_length_c 18.1621(4)
_cell_measurement_reflns_used 20110
_cell_measurement_temperature 288(2)
_cell_measurement_theta_max 31.8500
_cell_measurement_theta_min 2.4690
_cell_volume 8199.6(3)
_computing_structure_refinement 'SHELXL-97 (Sheldrick, 1997)'
_computing_structure_solution 'SHELXS-97 (Sheldrick, 1990)'
_diffrn_ambient_temperature 288(2)
_diffrn_measured_fraction_theta_full 0.999
_diffrn_measured_fraction_theta_max 0.999
_diffrn_measurement_device_type 'Rigaku, SCXmini'
_diffrn_measurement_method '\w scans'
_diffrn_radiation_monochromator graphite
_diffrn_radiation_source 'fine-focus sealed tube'
_diffrn_radiation_type MoK\a
_diffrn_radiation_wavelength 0.71073
_diffrn_reflns_av_R_equivalents 0.0374
_diffrn_reflns_av_sigmaI/netI 0.0346
_diffrn_reflns_limit_h_max 29
_diffrn_reflns_limit_h_min -29
_diffrn_reflns_limit_k_max 21
_diffrn_reflns_limit_k_min -20
_diffrn_reflns_limit_l_max 21
_diffrn_reflns_limit_l_min -21
_diffrn_reflns_number 61763
_diffrn_reflns_theta_full 25.00
_diffrn_reflns_theta_max 25.00
_diffrn_reflns_theta_min 2.48
_exptl_absorpt_coefficient_mu 1.971
_exptl_crystal_colour colourless
_exptl_crystal_density_diffrn 1.466
_exptl_crystal_density_method 'not measured'
_exptl_crystal_description block
_exptl_crystal_F_000 3712.0
_exptl_crystal_size_max 0.32
_exptl_crystal_size_mid 0.30
_exptl_crystal_size_min 0.28
_refine_diff_density_max 0.785
_refine_diff_density_min -0.807
_refine_diff_density_rms 0.116
_refine_ls_extinction_method none
_refine_ls_goodness_of_fit_ref 1.120
_refine_ls_hydrogen_treatment mixed
_refine_ls_matrix_type full
_refine_ls_number_parameters 697
_refine_ls_number_reflns 14425
_refine_ls_number_restraints 5
_refine_ls_restrained_S_all 1.137
_refine_ls_R_factor_all 0.0683
_refine_ls_R_factor_gt 0.0470
_refine_ls_shift/su_max 0.001
_refine_ls_shift/su_mean 0.000
_refine_ls_structure_factor_coef Fsqd
_refine_ls_weighting_details 'calc w=1/[\s^2^(Fo^2^)+(0.0575P)^2^+5.2120P] where P=(Fo^2^+2Fc^2^)/3'
_refine_ls_weighting_scheme calc
_refine_ls_wR_factor_gt 0.1188
_refine_ls_wR_factor_ref 0.1262
_reflns_number_gt 10676
_reflns_number_total 14440
_reflns_threshold_expression >2sigma(I)
_cod_data_source_file c9qm00427k2.cif
_cod_data_source_block 1
_cod_original_sg_symbol_H-M 'P 21/c'
_cod_database_code 1554684

loop_
_symmetry_equiv_pos_as_xyz
'x, y, z'
'-x, y+1/2, -z+1/2'
'-x, -y, -z'
'x, -y-1/2, z-1/2'

loop_
_atom_site_label
_atom_site_type_symbol
_atom_site_fract_x
_atom_site_fract_y
_atom_site_fract_z
_atom_site_U_iso_or_equiv
_atom_site_adp_type
_atom_site_occupancy
_atom_site_symmetry_multiplicity
_atom_site_calc_flag
_atom_site_refinement_flags
Zn1 Zn 0.250168(17) 0.50486(2) 0.00952(2) 0.04040(12) Uani 1 1 d .
Cl2 Cl 0.20002(4) 0.40232(5) 0.01513(6) 0.0605(3) Uani 1 1 d .
Cl4 Cl 0.29883(5) 0.50697(6) -0.09352(6) 0.0627(3) Uani 1 1 d .
Cl3 Cl 0.19446(5) 0.60243(6) 0.00625(7) 0.0696(3) Uani 1 1 d .
Zn2 Zn 0.248584(17) 0.50366(2) 0.50815(2) 0.04112(12) Uani 1 1 d .
Cl7 Cl 0.29853(5) 0.40074(5) 0.51646(7) 0.0642(3) Uani 1 1 d .
Cl6 Cl 0.19500(5) 0.50733(6) 0.40428(6) 0.0632(3) Uani 1 1 d .
Zn3 Zn 0.48639(2) 0.25174(2) 0.27403(2) 0.04941(13) Uani 1 1 d .
Cl10 Cl 0.49981(5) 0.15034(6) 0.34451(7) 0.0697(3) Uani 1 1 d .
Zn4 Zn 0.014617(19) 0.27020(2) 0.74545(2) 0.04668(12) Uani 1 1 d .
Cl14 Cl 0.00484(5) 0.34115(7) 0.64347(6) 0.0699(3) Uani 1 1 d .
Cl9 Cl 0.40043(5) 0.24726(6) 0.22577(7) 0.0731(3) Uani 1 1 d .
Cl1 Cl 0.30761(5) 0.51092(7) 0.10888(6) 0.0747(3) Uani 1 1 d .
Cl15 Cl 0.10028(5) 0.22524(7) 0.75226(7) 0.0738(3) Uani 1 1 d .
Cl8 Cl 0.30436(5) 0.60092(6) 0.50951(7) 0.0723(3) Uani 1 1 d .
Cl5 Cl 0.19625(6) 0.51102(8) 0.60645(7) 0.0811(4) Uani 1 1 d .
Cl13 Cl 0.00190(5) 0.34157(6) 0.84598(6) 0.0689(3) Uani 1 1 d .
Cl19 Cl 0.46567(5) 0.42474(7) 0.54765(6) 0.0734(3) Uani 1 1 d .
Cl17 Cl 0.02520(5) 0.41345(6) 0.03471(6) 0.0711(3) Uani 1 1 d .
Cl21 Cl 0.52913(5) 0.96428(7) 0.41437(7) 0.0804(4) Uani 1 1 d .
Cl12 Cl 0.49784(6) 0.35067(6) 0.34789(7) 0.0779(4) Uani 1 1 d .
Cl20 Cl 0.30081(8) 0.76854(9) 0.69489(9) 0.1128(6) Uani 1 1 d .
Cl24 Cl 0.23037(6) 0.32733(7) 0.78626(10) 0.1002(5) Uani 1 1 d .
Cl23 Cl 0.20000(8) 0.77863(11) 0.82680(10) 0.1210(6) Uani 1 1 d .
Cl18 Cl 0.27365(7) 0.34198(8) 0.29264(12) 0.1135(6) Uani 1 1 d U
Cl16 Cl -0.04489(7) 0.17823(9) 0.74559(12) 0.1272(7) Uani 1 1 d .
Cl11 Cl 0.54614(9) 0.25368(14) 0.18454(11) 0.1566(10) Uani 1 1 d .
N3 N 0.37724(14) 0.50311(17) 0.71434(17) 0.0506(8) Uani 1 1 d .
N4 N 0.37161(13) 0.79449(17) 0.49971(18) 0.0507(8) Uani 1 1 d .
N6 N 0.86683(13) 0.69961(17) 0.50158(18) 0.0516(8) Uani 1 1 d .
N5 N 0.62557(14) 0.80608(16) 0.50473(18) 0.0511(8) Uani 1 1 d .
N8 N 0.12611(14) 0.49497(19) 0.80486(19) 0.0568(9) Uani 1 1 d U
N7 N 0.12159(14) 0.79519(18) 1.01713(19) 0.0565(9) Uani 1 1 d U
N1 N 0.11935(14) 0.50698(17) 0.19734(17) 0.0512(8) Uani 1 1 d .
C17 C 0.41308(18) 0.7350(2) 0.5046(3) 0.0617(11) Uani 1 1 d .
H17A H 0.4339 0.7353 0.4610 0.092 Uiso 1 1 calc R
H17B H 0.3950 0.6890 0.5087 0.092 Uiso 1 1 calc R
H17C H 0.4369 0.7425 0.5471 0.092 Uiso 1 1 calc R
N2 N 0.37399(16) 0.5135(2) 0.31512(19) 0.0661(8) Uani 1 1 d .
C14 C 0.40488(18) 0.4953(2) 0.6418(2) 0.0549(10) Uani 1 1 d .
H14A H 0.3777 0.5006 0.6018 0.066 Uiso 1 1 calc R
H14B H 0.4311 0.5343 0.6375 0.066 Uiso 1 1 calc R
C4 C 0.08852(17) 0.4938(2) 0.1252(2) 0.0517(10) Uani 1 1 d .
H4A H 0.0605 0.5307 0.1186 0.062 Uiso 1 1 calc R
H4B H 0.1134 0.4990 0.0854 0.062 Uiso 1 1 calc R
C22 C 0.66942(18) 0.7985(2) 0.4502(3) 0.0680(12) Uani 1 1 d .
H22A H 0.6884 0.7534 0.4585 0.102 Uiso 1 1 calc R
H22B H 0.6946 0.8382 0.4560 0.102 Uiso 1 1 calc R
H22C H 0.6533 0.7990 0.4011 0.102 Uiso 1 1 calc R
C37 C 0.08732(18) 0.4882(3) 0.7407(2) 0.0643(12) Uani 1 1 d .
H37A H 0.0642 0.4469 0.7472 0.096 Uiso 1 1 calc R
H37B H 0.1072 0.4821 0.6967 0.096 Uiso 1 1 calc R
H37C H 0.0654 0.5314 0.7365 0.096 Uiso 1 1 calc R
C11 C 0.4175(2) 0.5052(3) 0.7772(3) 0.0776(15) Uani 1 1 d .
H11A H 0.3992 0.5167 0.8215 0.116 Uiso 1 1 calc R
H11B H 0.4444 0.5416 0.7684 0.116 Uiso 1 1 calc R
H11C H 0.4348 0.4587 0.7825 0.116 Uiso 1 1 calc R
C16 C 0.4002(2) 0.8661(2) 0.5001(3) 0.0709(13) Uani 1 1 d .
H16A H 0.4221 0.8710 0.5449 0.106 Uiso 1 1 calc R
H16B H 0.3738 0.9046 0.4971 0.106 Uiso 1 1 calc R
H16C H 0.4231 0.8689 0.4586 0.106 Uiso 1 1 calc R
C24 C 0.59387(18) 0.8757(2) 0.4926(2) 0.0586(11) Uani 1 1 d .
H24A H 0.5666 0.8791 0.5297 0.070 Uiso 1 1 calc R
H24B H 0.6186 0.9165 0.4997 0.070 Uiso 1 1 calc R
C3 C 0.16491(18) 0.4533(3) 0.2101(2) 0.0679(12) Uani 1 1 d .
H3A H 0.1856 0.4660 0.2542 0.102 Uiso 1 1 calc R
H3B H 0.1882 0.4542 0.1690 0.102 Uiso 1 1 calc R
H3C H 0.1500 0.4054 0.2152 0.102 Uiso 1 1 calc R
C26 C 0.82613(18) 0.7058(3) 0.5591(2) 0.0640(11) Uani 1 1 d .
H26A H 0.8444 0.7066 0.6068 0.096 Uiso 1 1 calc R
H26B H 0.8018 0.6650 0.5558 0.096 Uiso 1 1 calc R
H26C H 0.8057 0.7499 0.5518 0.096 Uiso 1 1 calc R
C27 C 0.9053(2) 0.7620(2) 0.5058(3) 0.0775(15) Uani 1 1 d .
H27A H 0.8857 0.8062 0.4951 0.116 Uiso 1 1 calc R
H27B H 0.9329 0.7554 0.4705 0.116 Uiso 1 1 calc R
H27C H 0.9220 0.7647 0.5544 0.116 Uiso 1 1 calc R
C18 C 0.3377(2) 0.7871(3) 0.4298(3) 0.0740(13) Uani 1 1 d .
H18A H 0.3606 0.7919 0.3885 0.111 Uiso 1 1 calc R
H18B H 0.3104 0.8245 0.4277 0.111 Uiso 1 1 calc R
H18C H 0.3204 0.7403 0.4285 0.111 Uiso 1 1 calc R
C19 C 0.3311(2) 0.7869(3) 0.5598(3) 0.0738(13) Uani 1 1 d .
H19A H 0.3055 0.8269 0.5556 0.089 Uiso 1 1 calc R
H19B H 0.3107 0.7423 0.5517 0.089 Uiso 1 1 calc R
C36 C 0.16076(19) 0.5600(3) 0.7972(3) 0.0735(13) Uani 1 1 d .
H36A H 0.1382 0.6026 0.7947 0.110 Uiso 1 1 calc R
H36B H 0.1806 0.5561 0.7529 0.110 Uiso 1 1 calc R
H36C H 0.1859 0.5634 0.8389 0.110 Uiso 1 1 calc R
C28 C 0.8375(2) 0.7013(3) 0.4282(3) 0.0825(15) Uani 1 1 d .
H28A H 0.8148 0.6591 0.4228 0.124 Uiso 1 1 calc R
H28B H 0.8635 0.7016 0.3902 0.124 Uiso 1 1 calc R
H28C H 0.8154 0.7443 0.4244 0.124 Uiso 1 1 calc R
C32 C 0.0935(2) 0.8672(2) 1.0155(3) 0.0795(15) Uani 1 1 d .
H32A H 0.0732 0.8727 0.9695 0.119 Uiso 1 1 calc R
H32B H 0.1201 0.9053 1.0206 0.119 Uiso 1 1 calc R
H32C H 0.0691 0.8699 1.0554 0.119 Uiso 1 1 calc R
C6 C 0.40213(19) 0.5089(3) 0.3882(2) 0.0661(8) Uani 1 1 d .
H6A H 0.4236 0.4653 0.3911 0.099 Uiso 1 1 calc R
H6B H 0.3757 0.5081 0.4256 0.099 Uiso 1 1 calc R
H6C H 0.4255 0.5504 0.3954 0.099 Uiso 1 1 calc R
C34 C 0.1657(2) 0.7897(3) 0.9611(3) 0.0736(13) Uani 1 1 d U
H34A H 0.1920 0.8283 0.9703 0.088 Uiso 1 1 calc R
H34B H 0.1847 0.7438 0.9680 0.088 Uiso 1 1 calc R
C12 C 0.3372(2) 0.4438(3) 0.7241(3) 0.0767(14) Uani 1 1 d .
H12A H 0.3152 0.4549 0.7651 0.115 Uiso 1 1 calc R
H12B H 0.3562 0.3989 0.7332 0.115 Uiso 1 1 calc R
H12C H 0.3143 0.4393 0.6802 0.115 Uiso 1 1 calc R
C25 C 0.5664(2) 0.8817(3) 0.4190(3) 0.0773(14) Uani 1 1 d .
H25A H 0.5419 0.8409 0.4106 0.093 Uiso 1 1 calc R
H25B H 0.5932 0.8811 0.3813 0.093 Uiso 1 1 calc R
C33 C 0.0810(2) 0.7357(2) 1.0068(3) 0.0788(15) Uani 1 1 d .
H33A H 0.0574 0.7351 1.0478 0.118 Uiso 1 1 calc R
H33B H 0.0996 0.6900 1.0040 0.118 Uiso 1 1 calc R
H33C H 0.0596 0.7437 0.9621 0.118 Uiso 1 1 calc R
C13 C 0.3476(2) 0.5742(3) 0.7125(3) 0.0889(17) Uani 1 1 d .
H13A H 0.3208 0.5741 0.6726 0.133 Uiso 1 1 calc R
H13B H 0.3731 0.6129 0.7056 0.133 Uiso 1 1 calc R
H13C H 0.3300 0.5812 0.7582 0.133 Uiso 1 1 calc R
C31 C 0.1516(3) 0.7866(3) 1.0899(3) 0.0983(19) Uani 1 1 d .
H31A H 0.1263 0.7886 1.1287 0.147 Uiso 1 1 calc R
H31B H 0.1778 0.8251 1.0964 0.147 Uiso 1 1 calc R
H31C H 0.1701 0.7406 1.0914 0.147 Uiso 1 1 calc R
C5 C 0.0624(2) 0.4203(2) 0.1202(2) 0.0669(12) Uani 1 1 d .
H5A H 0.0381 0.4137 0.1604 0.080 Uiso 1 1 calc R
H5B H 0.0901 0.3828 0.1236 0.080 Uiso 1 1 calc R
C2 C 0.1432(2) 0.5817(3) 0.1955(3) 0.0882(16) Uani 1 1 d .
H2A H 0.1146 0.6166 0.1868 0.132 Uiso 1 1 calc R
H2B H 0.1685 0.5846 0.1568 0.132 Uiso 1 1 calc R
H2C H 0.1619 0.5919 0.2419 0.132 Uiso 1 1 calc R
C15 C 0.4334(2) 0.4243(2) 0.6334(2) 0.0692(13) Uani 1 1 d .
H15A H 0.4074 0.3847 0.6348 0.083 Uiso 1 1 calc R
H15B H 0.4603 0.4177 0.6735 0.083 Uiso 1 1 calc R
C23 C 0.6513(3) 0.8087(3) 0.5800(3) 0.101(2) Uani 1 1 d .
H23A H 0.6237 0.8146 0.6154 0.152 Uiso 1 1 calc R
H23B H 0.6762 0.8490 0.5836 0.152 Uiso 1 1 calc R
H23C H 0.6709 0.7643 0.5898 0.152 Uiso 1 1 calc R
C20 C 0.3553(3) 0.7860(4) 0.6345(3) 0.0992(18) Uani 1 1 d .
H20A H 0.3723 0.8324 0.6462 0.119 Uiso 1 1 calc R
H20B H 0.3828 0.7482 0.6394 0.119 Uiso 1 1 calc R
C8 C 0.4133(2) 0.5091(3) 0.2570(3) 0.0880(17) Uani 1 1 d .
H8A H 0.4312 0.4627 0.2593 0.132 Uiso 1 1 calc R
H8B H 0.4398 0.5471 0.2637 0.132 Uiso 1 1 calc R
H8C H 0.3946 0.5145 0.2098 0.132 Uiso 1 1 calc R
C38 C 0.0951(2) 0.5036(3) 0.8726(3) 0.0859(16) Uani 1 1 d .
H38A H 0.1200 0.5076 0.9145 0.129 Uiso 1 1 calc R
H38B H 0.0720 0.4620 0.8785 0.129 Uiso 1 1 calc R
H38C H 0.0731 0.5467 0.8687 0.129 Uiso 1 1 calc R
C21 C 0.5892(2) 0.7415(2) 0.4980(3) 0.0738(14) Uani 1 1 d .
H21A H 0.5741 0.7383 0.4485 0.111 Uiso 1 1 calc R
H21B H 0.5602 0.7463 0.5316 0.111 Uiso 1 1 calc R
H21C H 0.6098 0.6984 0.5096 0.111 Uiso 1 1 calc R
C35 C 0.1447(3) 0.7945(4) 0.8845(3) 0.1045(19) Uani 1 1 d .
H35A H 0.1294 0.8423 0.8749 0.125 Uiso 1 1 calc R
H35B H 0.1164 0.7586 0.8752 0.125 Uiso 1 1 calc R
C39 C 0.1584(3) 0.4254(4) 0.8211(4) 0.142(2) Uani 1 1 d DU
H39A H 0.1854 0.4354 0.8603 0.170 Uiso 1 1 calc R
H39B H 0.1337 0.3890 0.8393 0.170 Uiso 1 1 calc R
C1 C 0.08225(19) 0.5033(3) 0.2602(2) 0.0643(12) Uani 1 1 d .
H1A H 0.1021 0.5158 0.3050 0.097 Uiso 1 1 calc R
H1B H 0.0680 0.4550 0.2641 0.097 Uiso 1 1 calc R
H1C H 0.0527 0.5369 0.2519 0.097 Uiso 1 1 calc R
C7 C 0.3440(3) 0.5835(4) 0.3076(3) 0.115(2) Uani 1 1 d .
H7A H 0.3688 0.6231 0.3174 0.173 Uiso 1 1 calc R
H7B H 0.3155 0.5848 0.3422 0.173 Uiso 1 1 calc R
H7C H 0.3285 0.5878 0.2585 0.173 Uiso 1 1 calc R
C9 C 0.3262(3) 0.4653(4) 0.3067(4) 0.151(3) Uani 1 1 d D
H9A H 0.3014 0.4782 0.3448 0.181 Uiso 1 1 calc R
H9B H 0.3078 0.4768 0.2598 0.181 Uiso 1 1 calc R
C40 C 0.1849(3) 0.3961(4) 0.7614(4) 0.142(2) Uani 1 1 d D
H40A H 0.2044 0.4345 0.7372 0.170 Uiso 1 1 calc R
H40B H 0.1578 0.3770 0.7261 0.170 Uiso 1 1 calc R
C10 C 0.3330(4) 0.3913(4) 0.3093(6) 0.176(4) Uani 1 1 d DU
H10A H 0.3484 0.3782 0.3575 0.211 Uiso 1 1 calc R
H10B H 0.3592 0.3775 0.2732 0.211 Uiso 1 1 calc R
Cl25 Cl 0.96787(6) 0.53827(7) 0.57513(8) 0.0843(4) Uani 1 1 d .
C41 C 0.89839(19) 0.6287(2) 0.5071(2) 0.0620(11) Uani 1 1 d .
H41A H 0.8731 0.5885 0.5006 0.074 Uiso 1 1 calc R
H41B H 0.9236 0.6267 0.4674 0.074 Uiso 1 1 calc R
C44 C 0.9295(2) 0.6198(3) 0.5785(3) 0.0870(16) Uani 1 1 d .
H44A H 0.9046 0.6175 0.6186 0.104 Uiso 1 1 calc R
H44B H 0.9536 0.6609 0.5871 0.104 Uiso 1 1 calc R

loop_
_atom_site_aniso_label
_atom_site_aniso_U_11
_atom_site_aniso_U_22
_atom_site_aniso_U_33
_atom_site_aniso_U_23
_atom_site_aniso_U_13
_atom_site_aniso_U_12
Zn1 0.0439(3) 0.0407(2) 0.0365(2) -0.00194(16) 0.00066(18) 0.00149(17)
Cl2 0.0616(7) 0.0470(5) 0.0728(7) -0.0008(5) 0.0028(5) -0.0107(4)
Cl4 0.0654(7) 0.0781(7) 0.0455(6) -0.0087(5) 0.0155(5) -0.0047(5)
Cl3 0.0782(8) 0.0513(6) 0.0795(8) -0.0005(5) 0.0057(6) 0.0234(5)
Zn2 0.0446(3) 0.0413(2) 0.0375(2) 0.00074(16) 0.00123(18) -0.00183(17)
Cl7 0.0610(7) 0.0456(5) 0.0851(8) -0.0020(5) -0.0077(6) 0.0087(4)
Cl6 0.0621(7) 0.0798(7) 0.0465(6) -0.0026(5) -0.0123(5) 0.0023(5)
Zn3 0.0524(3) 0.0543(3) 0.0418(3) 0.00235(18) 0.0064(2) 0.0035(2)
Cl10 0.0790(8) 0.0471(6) 0.0811(8) 0.0098(5) -0.0169(6) 0.0012(5)
Zn4 0.0496(3) 0.0428(2) 0.0477(3) -0.00020(18) 0.0026(2) -0.00567(19)
Cl14 0.0762(8) 0.0854(8) 0.0475(6) 0.0144(5) -0.0024(5) 0.0012(6)
Cl9 0.0665(8) 0.0775(8) 0.0733(8) -0.0027(6) -0.0191(6) 0.0055(6)
Cl1 0.0812(9) 0.0924(8) 0.0483(6) 0.0062(5) -0.0219(6) -0.0129(6)
Cl15 0.0636(8) 0.0814(8) 0.0761(8) -0.0016(6) -0.0018(6) 0.0202(6)
Cl8 0.0803(8) 0.0503(6) 0.0853(8) 0.0027(5) -0.0071(6) -0.0237(5)
Cl5 0.0880(9) 0.1072(10) 0.0502(7) 0.0101(6) 0.0276(6) 0.0146(7)
Cl13 0.0900(9) 0.0691(7) 0.0485(6) -0.0052(5) 0.0127(6) 0.0119(6)
Cl19 0.0690(8) 0.0954(9) 0.0571(7) -0.0068(6) 0.0185(6) -0.0223(6)
Cl17 0.0777(8) 0.0705(7) 0.0631(7) -0.0118(5) -0.0211(6) 0.0170(6)
Cl21 0.0808(9) 0.0732(8) 0.0873(9) 0.0098(6) 0.0042(7) 0.0261(6)
Cl12 0.0907(9) 0.0477(6) 0.0938(9) -0.0074(5) -0.0147(7) -0.0074(5)
Cl20 0.1370(15) 0.1145(12) 0.0916(11) -0.0175(9) 0.0623(10) -0.0307(10)
Cl24 0.0877(10) 0.0572(7) 0.1551(15) 0.0057(8) -0.0037(9) 0.0237(6)
Cl23 0.1221(14) 0.1411(14) 0.1039(12) 0.0267(11) 0.0543(10) 0.0381(11)
Cl18 0.0931(11) 0.0682(9) 0.1802(18) -0.0043(9) 0.0186(11) -0.0227(7)
Cl16 0.1060(13) 0.0842(10) 0.193(2) -0.0089(11) 0.0202(12) -0.0553(9)
Cl11 0.1178(15) 0.269(3) 0.0877(12) 0.0352(14) 0.0651(11) 0.0435(15)
N3 0.056(2) 0.0519(19) 0.0437(19) 0.0003(14) -0.0012(15) 0.0001(15)
N4 0.047(2) 0.0523(19) 0.054(2) 0.0040(15) 0.0088(16) 0.0020(14)
N6 0.055(2) 0.0449(18) 0.056(2) -0.0035(14) 0.0082(16) -0.0106(15)
N5 0.057(2) 0.0403(17) 0.056(2) 0.0050(14) -0.0063(16) -0.0072(14)
N8 0.050(2) 0.067(2) 0.054(2) -0.0035(16) -0.0012(16) 0.0140(16)
N7 0.052(2) 0.051(2) 0.066(2) 0.0036(16) 0.0083(17) 0.0053(15)
N1 0.058(2) 0.056(2) 0.0399(18) -0.0030(14) 0.0053(15) -0.0021(15)
C17 0.053(3) 0.059(3) 0.074(3) 0.006(2) 0.009(2) 0.009(2)
N2 0.0620(19) 0.090(2) 0.0457(16) 0.0030(14) -0.0039(13) -0.0079(15)
C14 0.062(3) 0.060(2) 0.043(2) 0.0061(17) -0.0005(19) -0.013(2)
C4 0.062(3) 0.056(2) 0.037(2) -0.0013(16) 0.0005(18) 0.0073(19)
C22 0.053(3) 0.063(3) 0.088(3) 0.007(2) 0.003(2) -0.003(2)
C37 0.054(3) 0.078(3) 0.059(3) -0.008(2) -0.006(2) 0.002(2)
C11 0.069(3) 0.113(4) 0.050(3) -0.006(3) -0.010(2) 0.009(3)
C16 0.072(3) 0.050(2) 0.089(4) 0.011(2) -0.008(3) -0.009(2)
C24 0.066(3) 0.049(2) 0.061(3) 0.0003(19) 0.002(2) 0.0005(19)
C3 0.055(3) 0.089(3) 0.059(3) -0.007(2) -0.002(2) 0.013(2)
C26 0.061(3) 0.072(3) 0.060(3) -0.006(2) 0.014(2) 0.001(2)
C27 0.064(3) 0.042(2) 0.126(5) 0.000(2) 0.004(3) -0.011(2)
C18 0.062(3) 0.082(3) 0.077(3) -0.001(3) -0.011(3) -0.002(2)
C19 0.076(3) 0.068(3) 0.079(3) -0.005(2) 0.017(3) 0.006(2)
C36 0.053(3) 0.096(4) 0.072(3) -0.006(3) 0.003(2) -0.011(2)
C28 0.100(4) 0.090(4) 0.058(3) -0.001(3) 0.002(3) -0.009(3)
C32 0.075(4) 0.053(3) 0.109(4) -0.010(3) -0.008(3) 0.015(2)
C6 0.0620(19) 0.090(2) 0.0457(16) 0.0030(14) -0.0039(13) -0.0079(15)
C34 0.068(3) 0.062(3) 0.092(4) 0.014(2) 0.008(3) 0.000(2)
C12 0.077(3) 0.079(3) 0.076(3) -0.014(3) 0.028(3) -0.025(3)
C25 0.088(4) 0.069(3) 0.074(3) -0.002(2) -0.009(3) 0.023(3)
C33 0.061(3) 0.059(3) 0.118(4) 0.015(3) 0.018(3) -0.012(2)
C13 0.111(5) 0.077(3) 0.079(4) -0.001(3) -0.006(3) 0.029(3)
C31 0.103(5) 0.100(4) 0.089(4) 0.001(3) -0.018(3) 0.031(4)
C5 0.083(3) 0.059(3) 0.057(3) 0.001(2) -0.018(2) 0.000(2)
C2 0.113(5) 0.074(3) 0.078(4) -0.009(3) 0.004(3) -0.031(3)
C15 0.083(3) 0.071(3) 0.055(3) 0.004(2) 0.025(2) -0.003(2)
C23 0.141(6) 0.085(4) 0.074(4) 0.009(3) -0.041(4) -0.008(4)
C20 0.099(5) 0.114(5) 0.085(4) -0.007(3) 0.022(3) -0.006(4)
C8 0.065(3) 0.143(5) 0.057(3) 0.009(3) 0.013(3) -0.006(3)
C38 0.092(4) 0.113(4) 0.053(3) -0.003(3) 0.014(3) -0.009(3)
C21 0.071(3) 0.051(3) 0.100(4) 0.010(2) 0.006(3) -0.013(2)
C35 0.090(4) 0.132(5) 0.093(5) 0.014(4) 0.016(3) 0.011(4)
C39 0.157(5) 0.128(4) 0.136(5) -0.032(3) -0.039(4) 0.072(4)
C1 0.062(3) 0.092(3) 0.040(2) -0.007(2) 0.011(2) 0.006(2)
C7 0.118(5) 0.142(6) 0.086(4) 0.014(4) 0.001(4) 0.050(5)
C9 0.184(8) 0.152(7) 0.117(6) -0.017(5) 0.021(6) -0.093(7)
C40 0.157(5) 0.128(4) 0.136(5) -0.032(3) -0.039(4) 0.072(4)
C10 0.180(8) 0.104(6) 0.247(12) -0.041(6) 0.051(8) -0.048(6)
Cl25 0.0878(9) 0.0668(7) 0.1014(10) 0.0102(6) 0.0393(8) 0.0234(6)
C41 0.077(3) 0.044(2) 0.066(3) -0.0054(19) 0.023(2) -0.008(2)
C44 0.118(5) 0.066(3) 0.078(4) -0.003(3) 0.014(3) 0.030(3)

loop_
_atom_type_symbol
_atom_type_description
_atom_type_scat_dispersion_real
_atom_type_scat_dispersion_imag
_atom_type_scat_source
C C 0.0033 0.0016 'International Tables Vol C Tables 4.2.6.8 and 6.1.1.4'
H H 0.0000 0.0000 'International Tables Vol C Tables 4.2.6.8 and 6.1.1.4'
N N 0.0061 0.0033 'International Tables Vol C Tables 4.2.6.8 and 6.1.1.4'
O O 0.0106 0.0060 'International Tables Vol C Tables 4.2.6.8 and 6.1.1.4'
Cl Cl 0.1484 0.1585 'International Tables Vol C Tables 4.2.6.8 and 6.1.1.4'
Zn Zn 0.2839 1.4301 'International Tables Vol C Tables 4.2.6.8 and 6.1.1.4'

loop_
_geom_angle_atom_site_label_1
_geom_angle_atom_site_label_2
_geom_angle_atom_site_label_3
_geom_angle
Cl1 Zn1 Cl3 109.97(5)
Cl1 Zn1 Cl2 109.31(5)
Cl3 Zn1 Cl2 109.56(5)
Cl1 Zn1 Cl4 109.15(5)
Cl3 Zn1 Cl4 107.76(5)
Cl2 Zn1 Cl4 111.07(4)
Cl5 Zn2 Cl8 108.11(5)
Cl5 Zn2 Cl6 109.25(5)
Cl8 Zn2 Cl6 108.58(5)
Cl5 Zn2 Cl7 108.94(5)
Cl8 Zn2 Cl7 109.70(5)
Cl6 Zn2 Cl7 112.17(4)
Cl11 Zn3 Cl9 110.51(7)
Cl11 Zn3 Cl12 110.35(8)
Cl9 Zn3 Cl12 110.49(5)
Cl11 Zn3 Cl10 109.73(7)
Cl9 Zn3 Cl10 107.45(5)
Cl12 Zn3 Cl10 108.23(5)
Cl16 Zn4 Cl15 109.27(6)
Cl16 Zn4 Cl14 112.89(7)
Cl15 Zn4 Cl14 108.78(5)
Cl16 Zn4 Cl13 108.89(7)
Cl15 Zn4 Cl13 108.97(5)
Cl14 Zn4 Cl13 107.97(5)
C11 N3 C12 110.6(4)
C11 N3 C13 107.6(4)
C12 N3 C13 108.7(4)
C11 N3 C14 111.4(3)
C12 N3 C14 110.9(3)
C13 N3 C14 107.4(3)
C16 N4 C18 109.2(3)
C16 N4 C17 109.1(3)
C18 N4 C17 109.7(3)
C16 N4 C19 113.6(3)
C18 N4 C19 104.1(4)
C17 N4 C19 110.9(3)
C26 N6 C27 110.5(3)
C26 N6 C28 108.3(4)
C27 N6 C28 108.2(4)
C26 N6 C41 112.2(3)
C27 N6 C41 109.8(3)
C28 N6 C41 107.6(3)
C23 N5 C21 109.5(4)
C23 N5 C22 108.7(4)
C21 N5 C22 108.5(3)
C23 N5 C24 107.7(4)
C21 N5 C24 111.2(3)
C22 N5 C24 111.3(3)
C37 N8 C36 110.3(4)
C37 N8 C38 109.0(4)
C36 N8 C38 108.1(4)
C37 N8 C39 113.2(4)
C36 N8 C39 113.6(5)
C38 N8 C39 102.1(4)
C33 N7 C32 110.0(4)
C33 N7 C31 109.7(4)
C32 N7 C31 108.8(4)
C33 N7 C34 111.1(4)
C32 N7 C34 112.8(4)
C31 N7 C34 104.2(4)
C1 N1 C2 108.1(3)
C1 N1 C3 109.1(3)
C2 N1 C3 108.5(4)
C1 N1 C4 111.0(3)
C2 N1 C4 108.2(3)
C3 N1 C4 111.9(3)
C8 N2 C9 116.0(5)
C8 N2 C6 110.4(4)
C9 N2 C6 113.7(4)
C8 N2 C7 108.7(4)
C9 N2 C7 97.1(5)
C6 N2 C7 110.1(4)
C15 C14 N3 113.6(3)
C5 C4 N1 113.4(3)
C25 C24 N5 114.2(3)
C20 C19 N4 114.6(4)
C35 C34 N7 113.5(4)
C24 C25 Cl21 108.9(3)
C4 C5 Cl17 108.8(3)
C14 C15 Cl19 108.3(3)
C19 C20 Cl20 106.6(4)
C34 C35 Cl23 107.7(4)
C40 C39 N8 115.3(6)
C10 C9 N2 119.8(8)
C39 C40 Cl24 113.2(5)
C9 C10 Cl18 114.3(7)
C44 C41 N6 113.2(3)
C41 C44 Cl25 108.5(3)

loop_
_geom_bond_atom_site_label_1
_geom_bond_atom_site_label_2
_geom_bond_distance
Zn1 Cl1 2.2468(11)
Zn1 Cl3 2.2565(11)
Zn1 Cl2 2.2577(10)
Zn1 Cl4 2.2622(11)
Zn2 Cl5 2.2467(12)
Zn2 Cl8 2.2531(11)
Zn2 Cl6 2.2559(11)
Zn2 Cl7 2.2578(11)
Zn3 Cl11 2.2347(16)
Zn3 Cl9 2.2535(13)
Zn3 Cl12 2.2716(12)
Zn3 Cl10 2.2788(11)
Zn4 Cl16 2.2358(13)
Zn4 Cl15 2.2590(13)
Zn4 Cl14 2.2706(11)
Zn4 Cl13 2.2810(11)
Cl19 C15 1.777(4)
Cl17 C5 1.773(4)
Cl21 C25 1.774(4)
Cl20 C20 1.795(6)
Cl24 C40 1.735(6)
Cl23 C35 1.773(6)
Cl18 C10 1.733(8)
N3 C11 1.479(5)
N3 C12 1.484(5)
N3 C13 1.496(6)
N3 C14 1.515(5)
N4 C16 1.494(5)
N4 C18 1.495(5)
N4 C17 1.495(5)
N4 C19 1.512(6)
N6 C26 1.479(5)
N6 C27 1.486(5)
N6 C28 1.487(6)
N6 C41 1.518(5)
N5 C23 1.483(6)
N5 C21 1.488(5)
N5 C22 1.499(6)
N5 C24 1.510(5)
N8 C37 1.480(5)
N8 C36 1.478(6)
N8 C38 1.483(6)
N8 C39 1.529(7)
N7 C33 1.488(6)
N7 C32 1.494(5)
N7 C31 1.495(6)
N7 C34 1.520(6)
N1 C1 1.491(5)
N1 C2 1.496(5)
N1 C3 1.503(5)
N1 C4 1.505(5)
N2 C8 1.462(6)
N2 C9 1.475(7)
N2 C6 1.473(5)
N2 C7 1.486(7)
C14 C15 1.492(6)
C4 C5 1.498(6)
C24 C25 1.477(6)
C19 C20 1.459(7)
C34 C35 1.467(7)
C39 C40 1.397(7)
C9 C10 1.373(7)
Cl25 C44 1.774(5)
C41 C44 1.488(7)
